data_2312777
loop_
_publ_author_name
'Mama, Neliswa'
'Schoeman, Stiaan'
'Myburgh, Lisa'
'Hosten, Eric C.'

_publ_section_title
;
 Synthesis and characterization of coumarin-derived sulfur analogues using
 Lawesson's reagent.
;
_journal_coeditor_code EF3062
_journal_issue 'Pt 3'
_journal_name_full 'Acta crystallographica. Section C, Structural chemistry'
_journal_page_first 170
_journal_page_last 180
_journal_paper_doi 10.1107/S2053229625000956
_journal_volume 81
_journal_year 2025
_chemical_formula_iupac 'C13 H12 O5'
_chemical_formula_moiety 'C13 H12 O5'
_chemical_formula_sum 'C13 H12 O5'
_chemical_formula_weight 248.23
_chemical_name_systematic
;
Ethyl 8-methoxy-2-oxo-2<i>H</i>-1-benzopyran-3-carboxylate
;
_space_group_crystal_system monoclinic
_space_group_IT_number 14
_space_group_name_Hall '-P 2yn'
_space_group_name_H-M_alt 'P 1 21/n 1'
_atom_sites_solution_hydrogens geom
_atom_sites_solution_primary dual
_atom_sites_solution_secondary difmap
_audit_creation_method SHELXL-2019/3
_cell_angle_alpha 90
_cell_angle_beta 100.253(2)
_cell_angle_gamma 90
_cell_formula_units_Z 4
_cell_length_a 6.8708(3)
_cell_length_b 10.6766(5)
_cell_length_c 15.7872(8)
_cell_measurement_reflns_used 9891
_cell_measurement_temperature 200(2)
_cell_measurement_theta_max 28.28
_cell_measurement_theta_min 2.62
_cell_volume 1139.60(9)
_computing_cell_refinement
;
APEX2 (Bruker, 2012)
;
_computing_data_collection
;
APEX2 (Bruker, 2012)
;
_computing_data_reduction
;
SAINT (Bruker, 2012)
;
_computing_molecular_graphics
;
ORTEP-3 for Windows (Farrugia, 2012)
;
_computing_publication_material
;
PLATON (Spek, 2020) and Mercury (Macrae <i>et al.</i>,  2020)
;
_computing_structure_refinement
;
SHELXL2019 (Sheldrick, 2015b) and ShelXle (H\"ubschle <i>et al.</i>,
2011)
;
_computing_structure_solution
;
SHELXT2018 (Sheldrick, 2015a)
;
_diffrn_ambient_temperature 200(2)
_diffrn_detector_area_resol_mean 8.3333
_diffrn_measured_fraction_theta_full 0.998
_diffrn_measured_fraction_theta_max 0.998
_diffrn_measurement_device_type 'Bruker APEXII CCD'
_diffrn_measurement_method '\f and \w scans'
_diffrn_radiation_monochromator graphite
_diffrn_radiation_source 'sealed tube'
_diffrn_radiation_type MoK\a
_diffrn_radiation_wavelength 0.71073
_diffrn_reflns_av_R_equivalents 0.0227
_diffrn_reflns_av_unetI/netI 0.0138
_diffrn_reflns_limit_h_max 9
_diffrn_reflns_limit_h_min -9
_diffrn_reflns_limit_k_max 14
_diffrn_reflns_limit_k_min -14
_diffrn_reflns_limit_l_max 20
_diffrn_reflns_limit_l_min -21
_diffrn_reflns_number 20764
_diffrn_reflns_theta_full 25.242
_diffrn_reflns_theta_max 28.299
_diffrn_reflns_theta_min 2.622
_exptl_absorpt_coefficient_mu 0.112
_exptl_absorpt_correction_T_max 1.0000
_exptl_absorpt_correction_T_min 0.9494
_exptl_absorpt_correction_type numerical
_exptl_absorpt_process_details
;
(SADABS; Bruker, 2012)
;
_exptl_crystal_colour colourless
_exptl_crystal_density_diffrn 1.447
_exptl_crystal_density_method 'not measured'
_exptl_crystal_description rods
_exptl_crystal_F_000 520
_exptl_crystal_size_max 1.173
_exptl_crystal_size_mid 0.831
_exptl_crystal_size_min 0.512
_refine_diff_density_max 0.322
_refine_diff_density_min -0.209
_refine_ls_extinction_coef 0.079(6)
_refine_ls_extinction_expression Fc^*^=kFc[1+0.001xFc^2^\l^3^/sin(2\q)]^-1/4^
_refine_ls_extinction_method
;
SHELXL2019 (Sheldrick 2015b)
;
_refine_ls_goodness_of_fit_ref 1.073
_refine_ls_hydrogen_treatment constr
_refine_ls_matrix_type full
_refine_ls_number_parameters 166
_refine_ls_number_reflns 2822
_refine_ls_number_restraints 0
_refine_ls_restrained_S_all 1.073
_refine_ls_R_factor_all 0.0403
_refine_ls_R_factor_gt 0.0352
_refine_ls_shift/su_max 0.001
_refine_ls_shift/su_mean 0.000
_refine_ls_structure_factor_coef Fsqd
_refine_ls_weighting_details 'w=1/[\s^2^(Fo^2^)+(0.0477P)^2^+0.3290P] where P=(Fo^2^+2Fc^2^)/3'
_refine_ls_weighting_scheme calc
_refine_ls_wR_factor_gt 0.0944
_refine_ls_wR_factor_ref 0.0993
_reflns_number_gt 2493
_reflns_number_total 2822
_reflns_threshold_expression 'I > 2\s(I)'
_cod_data_source_file ef3062.cif
_cod_data_source_block S1b
_cod_depositor_comments 'Adding full bibliography for 2312774--2312779.cif.'
_cod_original_sg_symbol_H-M 'P 21/n'
_cod_database_code 2312777
_shelx_space_group_comment
;
The symmetry employed for this shelxl refinement is uniquely defined
by the following loop, which should always be used as a source of
symmetry information in preference to the above space-group names.
They are only intended as comments.
;
_shelx_estimated_absorpt_t_min 0.880
_shelx_estimated_absorpt_t_max 0.945

loop_
_space_group_symop_operation_xyz
'x, y, z'
'-x+1/2, y+1/2, -z+1/2'
'-x, -y, -z'
'x-1/2, -y-1/2, z-1/2'

loop_
_atom_site_type_symbol
_atom_site_label
_atom_site_fract_x
_atom_site_fract_y
_atom_site_fract_z
_atom_site_U_iso_or_equiv
_atom_site_adp_type
_atom_site_calc_flag
_atom_site_occupancy
_atom_site_disorder_assembly
_atom_site_disorder_group
O O1 0.79762(11) 0.34334(7) 0.46569(5) 0.02538(19) Uani d 1 . .
O O2 0.79077(14) 0.21576(8) 0.35507(6) 0.0396(2) Uani d 1 . .
O O3 0.50507(11) 0.44015(8) 0.19049(5) 0.0301(2) Uani d 1 . .
O O4 0.81267(13) 0.36747(11) 0.19048(6) 0.0462(3) Uani d 1 . .
O O5 0.84494(13) 0.36117(7) 0.63348(5) 0.0316(2) Uani d 1 . .
C C1 0.77090(15) 0.32183(10) 0.37830(7) 0.0260(2) Uani d 1 . .
C C2 0.71575(14) 0.42995(10) 0.32256(6) 0.0248(2) Uani d 1 . .
C C3 0.68992(14) 0.54435(10) 0.35502(6) 0.0237(2) Uani d 1 . .
H H3 0.653204 0.612851 0.317136 0.028 Uiso calc 1 . .
C C4 0.71753(14) 0.56343(9) 0.44657(6) 0.0217(2) Uani d 1 . .
C C5 0.69055(15) 0.67998(10) 0.48436(7) 0.0259(2) Uani d 1 . .
H H5 0.654344 0.751578 0.449367 0.031 Uiso calc 1 . .
C C6 0.71718(17) 0.68909(10) 0.57258(7) 0.0290(2) Uani d 1 . .
H H6 0.699072 0.767685 0.598295 0.035 Uiso calc 1 . .
C C7 0.77047(16) 0.58465(10) 0.62509(7) 0.0268(2) Uani d 1 . .
H H7 0.789198 0.593193 0.685903 0.032 Uiso calc 1 . .
C C8 0.79613(14) 0.46880(10) 0.58905(6) 0.0232(2) Uani d 1 . .
C C9 0.77019(14) 0.45954(9) 0.49892(6) 0.0210(2) Uani d 1 . .
C C10 0.68750(16) 0.40812(10) 0.22747(7) 0.0277(2) Uani d 1 . .
C C11 0.45817(19) 0.43114(14) 0.09661(7) 0.0388(3) Uani d 1 . .
H H11A 0.507576 0.350933 0.077155 0.047 Uiso calc 1 . .
H H11B 0.521333 0.500698 0.070073 0.047 Uiso calc 1 . .
C C12 0.2378(2) 0.43823(13) 0.07087(8) 0.0408(3) Uani d 1 . .
H H12A 0.201660 0.432843 0.008068 0.061 Uiso calc 1 . .
H H12B 0.190598 0.517849 0.090568 0.061 Uiso calc 1 . .
H H12C 0.176997 0.368630 0.097143 0.061 Uiso calc 1 . .
C C13 0.85078(18) 0.36488(12) 0.72464(7) 0.0339(3) Uani d 1 . .
H H13A 0.723713 0.395328 0.736432 0.051 Uiso calc 1 . .
H H13B 0.956702 0.421322 0.751243 0.051 Uiso calc 1 . .
H H13C 0.875908 0.280532 0.748572 0.051 Uiso calc 1 . .

loop_
_atom_site_aniso_label
_atom_site_aniso_U_11
_atom_site_aniso_U_22
_atom_site_aniso_U_33
_atom_site_aniso_U_12
_atom_site_aniso_U_13
_atom_site_aniso_U_23
O1 0.0304(4) 0.0234(4) 0.0220(4) 0.0014(3) 0.0037(3) -0.0014(3)
O2 0.0543(6) 0.0292(4) 0.0336(5) 0.0017(4) 0.0032(4) -0.0089(3)
O3 0.0310(4) 0.0405(4) 0.0179(4) -0.0014(3) 0.0018(3) -0.0010(3)
O4 0.0362(5) 0.0734(7) 0.0298(5) 0.0051(4) 0.0082(4) -0.0159(4)
O5 0.0454(5) 0.0287(4) 0.0206(4) 0.0055(3) 0.0058(3) 0.0038(3)
C1 0.0253(5) 0.0285(5) 0.0236(5) -0.0022(4) 0.0027(4) -0.0046(4)
C2 0.0214(5) 0.0333(5) 0.0195(5) -0.0016(4) 0.0027(4) -0.0023(4)
C3 0.0209(4) 0.0295(5) 0.0202(5) 0.0008(4) 0.0025(3) 0.0015(4)
C4 0.0182(4) 0.0259(5) 0.0209(5) 0.0000(3) 0.0036(3) -0.0005(3)
C5 0.0281(5) 0.0241(5) 0.0258(5) 0.0031(4) 0.0056(4) 0.0017(4)
C6 0.0351(6) 0.0254(5) 0.0278(5) 0.0024(4) 0.0087(4) -0.0043(4)
C7 0.0299(5) 0.0305(5) 0.0204(5) -0.0003(4) 0.0057(4) -0.0025(4)
C8 0.0220(4) 0.0264(5) 0.0211(5) 0.0004(4) 0.0037(4) 0.0022(4)
C9 0.0185(4) 0.0234(5) 0.0213(5) -0.0005(3) 0.0038(3) -0.0018(3)
C10 0.0288(5) 0.0323(5) 0.0218(5) -0.0046(4) 0.0041(4) -0.0048(4)
C11 0.0422(7) 0.0551(8) 0.0173(5) -0.0094(6) 0.0008(4) -0.0021(5)
C12 0.0459(7) 0.0387(6) 0.0323(6) 0.0044(5) -0.0082(5) -0.0042(5)
C13 0.0402(6) 0.0403(6) 0.0214(5) 0.0062(5) 0.0062(4) 0.0063(4)

loop_
_atom_type_symbol
_atom_type_description
_atom_type_scat_dispersion_real
_atom_type_scat_dispersion_imag
_atom_type_scat_source
C C 0.0033 0.0016 'International Tables Vol C Tables 4.2.6.8 and 6.1.1.4'
H H 0.0000 0.0000 'International Tables Vol C Tables 4.2.6.8 and 6.1.1.4'
O O 0.0106 0.0060 'International Tables Vol C Tables 4.2.6.8 and 6.1.1.4'

loop_
_exptl_crystal_face_index_h
_exptl_crystal_face_index_k
_exptl_crystal_face_index_l
_exptl_crystal_face_perp_dist
-1.00 3.00 4.00 0.4570
0.00 2.00 -3.00 0.3590
0.00 -3.00 4.00 0.4160
0.00 2.00 -1.00 0.3680
0.00 3.00 -2.00 0.3650
3.00 0.00 -1.00 0.2560
0.00 1.00 1.00 0.4940
0.00 -1.00 -1.00 0.3500
2.00 3.00 3.00 0.5000
1.00 -2.00 3.00 0.4210
4.00 3.00 3.00 0.4300
-1.00 4.00 -4.00 0.3660
3.00 -1.00 -3.00 0.3200
1.00 3.00 -4.00 0.3630
-1.00 -3.00 -1.00 0.4180
4.00 0.00 1.00 0.3430
-2.00 -3.00 4.00 0.3750
-3.00 0.00 4.00 0.4000
1.00 -2.00 -2.00 0.3710
0.00 -2.00 -3.00 0.4160
0.00 -3.00 2.00 0.3600
-1.00 1.00 2.00 0.4610
-1.00 -3.00 4.00 0.3770
-4.00 0.00 1.00 0.2160

loop_
_geom_angle_atom_site_label_1
_geom_angle_atom_site_label_2
_geom_angle_atom_site_label_3
_geom_angle_site_symmetry_1
_geom_angle_site_symmetry_3
_geom_angle
_geom_angle_publ_flag
C9 O1 C1 . . 122.01(8) ?
C10 O3 C11 . . 116.64(9) ?
C8 O5 C13 . . 117.12(8) ?
O2 C1 O1 . . 117.31(10) ?
O2 C1 C2 . . 126.21(10) ?
O1 C1 C2 . . 116.46(9) ?
C3 C2 C1 . . 121.66(9) ?
C3 C2 C10 . . 121.31(9) ?
C1 C2 C10 . . 117.03(9) ?
C2 C3 C4 . . 120.49(9) ?
C2 C3 H3 . . 119.8 ?
C4 C3 H3 . . 119.8 ?
C9 C4 C5 . . 119.55(9) ?
C9 C4 C3 . . 117.23(9) ?
C5 C4 C3 . . 123.21(9) ?
C6 C5 C4 . . 119.22(9) ?
C6 C5 H5 . . 120.4 ?
C4 C5 H5 . . 120.4 ?
C5 C6 C7 . . 121.16(10) ?
C5 C6 H6 . . 119.4 ?
C7 C6 H6 . . 119.4 ?
C8 C7 C6 . . 120.47(9) ?
C8 C7 H7 . . 119.8 ?
C6 C7 H7 . . 119.8 ?
O5 C8 C7 . . 125.54(9) ?
O5 C8 C9 . . 116.03(9) ?
C7 C8 C9 . . 118.42(9) ?
O1 C9 C4 . . 122.15(9) ?
O1 C9 C8 . . 116.68(8) ?
C4 C9 C8 . . 121.17(9) ?
O4 C10 O3 . . 125.37(10) ?
O4 C10 C2 . . 124.51(10) ?
O3 C10 C2 . . 110.12(9) ?
O3 C11 C12 . . 107.53(10) ?
O3 C11 H11A . . 110.2 ?
C12 C11 H11A . . 110.2 ?
O3 C11 H11B . . 110.2 ?
C12 C11 H11B . . 110.2 ?
H11A C11 H11B . . 108.5 ?
C11 C12 H12A . . 109.5 ?
C11 C12 H12B . . 109.5 ?
H12A C12 H12B . . 109.5 ?
C11 C12 H12C . . 109.5 ?
H12A C12 H12C . . 109.5 ?
H12B C12 H12C . . 109.5 ?
O5 C13 H13A . . 109.5 ?
O5 C13 H13B . . 109.5 ?
H13A C13 H13B . . 109.5 ?
O5 C13 H13C . . 109.5 ?
H13A C13 H13C . . 109.5 ?
H13B C13 H13C . . 109.5 ?

loop_
_geom_bond_atom_site_label_1
_geom_bond_atom_site_label_2
_geom_bond_site_symmetry_2
_geom_bond_distance
_geom_bond_publ_flag
O1 C9 . 1.3729(12) ?
O1 C1 . 1.3784(12) ?
O2 C1 . 1.2055(13) ?
O3 C10 . 1.3298(13) ?
O3 C11 . 1.4627(12) ?
O4 C10 . 1.2033(14) ?
O5 C8 . 1.3569(12) ?
O5 C13 . 1.4330(12) ?
C1 C2 . 1.4601(15) ?
C2 C3 . 1.3483(14) ?
C2 C10 . 1.4973(13) ?
C3 C4 . 1.4384(13) ?
C3 H3 . 0.9500 ?
C4 C9 . 1.3920(14) ?
C4 C5 . 1.4065(14) ?
C5 C6 . 1.3754(14) ?
C5 H5 . 0.9500 ?
C6 C7 . 1.3988(15) ?
C6 H6 . 0.9500 ?
C7 C8 . 1.3858(14) ?
C7 H7 . 0.9500 ?
C8 C9 . 1.4057(13) ?
C11 C12 . 1.4981(18) ?
C11 H11A . 0.9900 ?
C11 H11B . 0.9900 ?
C12 H12A . 0.9800 ?
C12 H12B . 0.9800 ?
C12 H12C . 0.9800 ?
C13 H13A . 0.9800 ?
C13 H13B . 0.9800 ?
C13 H13C . 0.9800 ?

loop_
_geom_hbond_atom_site_label_D
_geom_hbond_atom_site_label_H
_geom_hbond_atom_site_label_A
_geom_hbond_site_symmetry_A
_geom_hbond_distance_DH
_geom_hbond_distance_HA
_geom_hbond_distance_DA
_geom_hbond_angle_DHA
_geom_hbond_publ_flag
C5 H5 O4 2_655 0.95 2.58 3.4065(14) 146 yes

loop_
_geom_torsion_atom_site_label_1
_geom_torsion_atom_site_label_2
_geom_torsion_atom_site_label_3
_geom_torsion_atom_site_label_4
_geom_torsion_site_symmetry_1
_geom_torsion_site_symmetry_2
_geom_torsion_site_symmetry_3
_geom_torsion_site_symmetry_4
_geom_torsion
_geom_torsion_publ_flag
C9 O1 C1 O2 . . . . -177.15(10) ?
C9 O1 C1 C2 . . . . 1.26(13) ?
O2 C1 C2 C3 . . . . 177.42(11) ?
O1 C1 C2 C3 . . . . -0.83(15) ?
O2 C1 C2 C10 . . . . -2.14(16) ?
O1 C1 C2 C10 . . . . 179.62(8) ?
C1 C2 C3 C4 . . . . 0.40(15) ?
C10 C2 C3 C4 . . . . 179.93(9) ?
C2 C3 C4 C9 . . . . -0.35(14) ?
C2 C3 C4 C5 . . . . -179.21(10) ?
C9 C4 C5 C6 . . . . 0.13(15) ?
C3 C4 C5 C6 . . . . 178.96(9) ?
C4 C5 C6 C7 . . . . -0.01(16) ?
C5 C6 C7 C8 . . . . -0.53(17) ?
C13 O5 C8 C7 . . . . 6.71(15) ?
C13 O5 C8 C9 . . . . -173.27(9) ?
C6 C7 C8 O5 . . . . -179.07(10) ?
C6 C7 C8 C9 . . . . 0.92(15) ?
C1 O1 C9 C4 . . . . -1.30(14) ?
C1 O1 C9 C8 . . . . 178.13(8) ?
C5 C4 C9 O1 . . . . 179.69(8) ?
C3 C4 C9 O1 . . . . 0.79(14) ?
C5 C4 C9 C8 . . . . 0.28(15) ?
C3 C4 C9 C8 . . . . -178.62(8) ?
O5 C8 C9 O1 . . . . -0.25(13) ?
C7 C8 C9 O1 . . . . 179.76(9) ?
O5 C8 C9 C4 . . . . 179.19(9) ?
C7 C8 C9 C4 . . . . -0.80(14) ?
C11 O3 C10 O4 . . . . -3.49(17) ?
C11 O3 C10 C2 . . . . 176.49(9) ?
C3 C2 C10 O4 . . . . 121.76(13) ?
C1 C2 C10 O4 . . . . -58.69(15) ?
C3 C2 C10 O3 . . . . -58.23(13) ?
C1 C2 C10 O3 . . . . 121.32(10) ?
C10 O3 C11 C12 . . . . 165.49(10) ?
